data_4022420
loop_
_publ_author_name
'Zsuzsanna Riedl'
'P\'eter K\"ov\'er'
'Gy\"orgy Haj\'os'
'Orsolya Egyed'
'L\'aszl\'o F\'abi\'an'
'Andr\'as Messmer'

_publ_section_title
;
 Unexpected Ring Transformation to Pyrrolo[3.2-b]pyridine Derivatives.
 Fused Azolium Salts. 22
;
_journal_name_full 'Journal of Organic Chemistry'
_journal_page_first 5652
_journal_page_last 5659
_journal_paper_doi 10.1021/jo034231a
_journal_volume 68
_journal_year 2003
_chemical_formula_sum 'C15 H12 N4'
_chemical_formula_weight 248.29
_chemical_name_systematic
;
 kp137
;
_space_group_IT_number 14
_symmetry_cell_setting monoclinic
_symmetry_space_group_name_Hall '-P 2ybc'
_symmetry_space_group_name_H-M 'P 1 21/c 1'
_atom_sites_solution_hydrogens geom
_atom_sites_solution_primary direct
_atom_sites_solution_secondary difmap
_audit_creation_method SHELXL-97
_cell_angle_alpha 90.00
_cell_angle_beta 103.17(1)
_cell_angle_gamma 90.00
_cell_formula_units_Z 4
_cell_length_a 8.069(1)
_cell_length_b 9.488(1)
_cell_length_c 16.125(1)
_cell_measurement_reflns_used 25
_cell_measurement_temperature 293(2)
_cell_measurement_theta_max 16.93
_cell_measurement_theta_min 15.05
_cell_volume 1202.0(2)
_computing_cell_refinement 'CAD4 Express'
_computing_data_collection 'CAD4 Express'
_computing_data_reduction 'XCAD4 (Harms 1996)'
_computing_structure_refinement 'SHELXL-97 (Sheldrick, 1997)'
_computing_structure_solution 'SHELXS-97 (Sheldrick, 1997)'
_diffrn_ambient_temperature 293(2)
_diffrn_measured_fraction_theta_full 1.000
_diffrn_measured_fraction_theta_max 1.000
_diffrn_measurement_device_type 'Enraf-Nonius CAD4'
_diffrn_measurement_method \w--2\q
_diffrn_radiation_monochromator graphite
_diffrn_radiation_source 'fine-focus sealed tube'
_diffrn_radiation_type 'MO k\a'
_diffrn_radiation_wavelength 0.710730
_diffrn_reflns_av_R_equivalents 0.0156
_diffrn_reflns_av_sigmaI/netI 0.0532
_diffrn_reflns_limit_h_max 13
_diffrn_reflns_limit_h_min 0
_diffrn_reflns_limit_k_max 0
_diffrn_reflns_limit_k_min -15
_diffrn_reflns_limit_l_max 25
_diffrn_reflns_limit_l_min -26
_diffrn_reflns_number 5699
_diffrn_reflns_theta_full 34.97
_diffrn_reflns_theta_max 34.97
_diffrn_reflns_theta_min 2.51
_diffrn_standards_decay_% 5
_diffrn_standards_interval_time 60
_diffrn_standards_number 3
_exptl_absorpt_coefficient_mu 0.086
_exptl_absorpt_correction_T_max 0.9953
_exptl_absorpt_correction_T_min 0.9298
_exptl_absorpt_correction_type psi-scan
_exptl_absorpt_process_details 'DATCOR (Riebenspies, 1989)'
_exptl_crystal_colour colourless
_exptl_crystal_density_diffrn 1.372
_exptl_crystal_density_method 'not measured'
_exptl_crystal_description prism
_exptl_crystal_F_000 520
_exptl_crystal_size_max 0.50
_exptl_crystal_size_mid 0.35
_exptl_crystal_size_min 0.15
_refine_diff_density_max 0.242
_refine_diff_density_min -0.265
_refine_diff_density_rms 0.063
_refine_ls_extinction_method none
_refine_ls_goodness_of_fit_ref 0.945
_refine_ls_hydrogen_treatment riding
_refine_ls_matrix_type full
_refine_ls_number_parameters 172
_refine_ls_number_reflns 5264
_refine_ls_number_restraints 1
_refine_ls_restrained_S_all 0.946
_refine_ls_R_factor_all 0.1124
_refine_ls_R_factor_gt 0.0511
_refine_ls_shift/su_max 0.000
_refine_ls_shift/su_mean 0.000
_refine_ls_structure_factor_coef Fsqd
_refine_ls_weighting_details 'calc w=1/[\s^2^(Fo^2^)+(0.0942P)^2^+0.0000P] where P=(Fo^2^+2Fc^2^)/3'
_refine_ls_weighting_scheme calc
_refine_ls_wR_factor_gt 0.1407
_refine_ls_wR_factor_ref 0.1542
_reflns_number_gt 2791
_reflns_number_total 5264
_reflns_threshold_expression >2sigma(I)
_cod_data_source_file jo034231asi20030515_025854_2.cif
_cod_data_source_block 13a
_cod_original_sg_symbol_H-M 'P 21/c'
_cod_database_code 4022420

loop_
_symmetry_equiv_pos_as_xyz
'x, y, z'
'x, -y+1/2, z+1/2'
'-x, -y, -z'
'-x, y-1/2, -z-1/2'

loop_
_atom_site_label
_atom_site_type_symbol
_atom_site_fract_x
_atom_site_fract_y
_atom_site_fract_z
_atom_site_U_iso_or_equiv
_atom_site_adp_type
_atom_site_occupancy
_atom_site_symmetry_multiplicity
_atom_site_calc_flag
_atom_site_refinement_flags
N5 N 0.96256(11) 0.45233(9) 0.24794(6) 0.03344(19) Uani 1 1 d .
C4 C 0.92661(12) 0.55481(11) 0.17673(6) 0.0301(2) Uani 1 1 d U
H4 H 0.9248 0.6495 0.2008 0.036 Uiso 1 1 calc R
C6A C 1.07733(13) 0.51892(11) 0.31906(7) 0.0333(2) Uani 1 1 d .
C10 C 0.80216(13) 0.54748(12) 0.34567(7) 0.0364(2) Uani 1 1 d .
H10 H 0.7555 0.5168 0.3937 0.044 Uiso 1 1 calc R
C2 C 0.61458(13) 0.52046(12) 0.16784(8) 0.0387(2) Uani 1 1 d .
H2 H 0.5030 0.5063 0.1292 0.046 Uiso 1 1 calc R
C1' C 0.61090(13) 0.65306(12) 0.21852(7) 0.0361(2) Uani 1 1 d .
H1' H 0.5462 0.7289 0.1927 0.043 Uiso 1 1 calc R
C3 C 0.75345(13) 0.52841(12) 0.11507(7) 0.0360(2) Uani 1 1 d .
H3 H 0.7574 0.4385 0.0857 0.043 Uiso 1 1 calc R
C9A C 0.99071(13) 0.57941(12) 0.37558(7) 0.0356(2) Uani 1 1 d .
C2' C 0.69665(13) 0.66531(12) 0.29857(7) 0.0358(2) Uani 1 1 d .
H2' H 0.6914 0.7501 0.3267 0.043 Uiso 1 1 calc R
C12 C 1.06546(13) 0.54942(12) 0.13088(7) 0.0379(2) Uani 1 1 d U
N1 N 0.65236(12) 0.40164(11) 0.22576(7) 0.0453(2) Uani 1 1 d .
H1 H 0.6559 0.3198 0.2003 0.054 Uiso 1 1 d R
C10A C 0.80963(13) 0.42340(11) 0.28598(8) 0.0384(2) Uani 1 1 d .
H10A H 0.8342 0.3382 0.3210 0.046 Uiso 1 1 calc R
C6 C 1.25319(14) 0.52650(13) 0.33248(8) 0.0403(3) Uani 1 1 d .
H6 H 1.3100 0.4865 0.2942 0.048 Uiso 1 1 calc R
C13 C 0.71844(14) 0.64243(15) 0.05208(8) 0.0449(3) Uani 1 1 d .
C7 C 1.34125(15) 0.59552(14) 0.40465(8) 0.0465(3) Uani 1 1 d .
H7 H 1.4593 0.6008 0.4156 0.056 Uiso 1 1 calc R
C8 C 1.25620(16) 0.65677(14) 0.46089(8) 0.0475(3) Uani 1 1 d .
H8 H 1.3178 0.7037 0.5087 0.057 Uiso 1 1 calc R
N12 N 1.17180(14) 0.55235(15) 0.09503(8) 0.0579(3) Uani 1 1 d .
C9 C 1.07962(16) 0.64905(14) 0.44690(7) 0.0450(3) Uani 1 1 d .
H9 H 1.0229 0.6901 0.4849 0.054 Uiso 1 1 calc R
N13 N 0.68831(19) 0.73226(17) 0.00483(8) 0.0731(4) Uani 1 1 d .

loop_
_atom_site_aniso_label
_atom_site_aniso_U_11
_atom_site_aniso_U_22
_atom_site_aniso_U_33
_atom_site_aniso_U_23
_atom_site_aniso_U_13
_atom_site_aniso_U_12
N5 0.0294(4) 0.0304(4) 0.0417(5) 0.0028(3) 0.0107(3) 0.0029(3)
C4 0.0252(4) 0.0313(4) 0.0352(5) -0.0015(4) 0.0099(3) 0.0015(3)
C6A 0.0292(4) 0.0328(5) 0.0377(5) 0.0069(4) 0.0075(4) 0.0038(4)
C10 0.0324(5) 0.0432(6) 0.0373(5) 0.0068(4) 0.0157(4) 0.0011(4)
C2 0.0242(4) 0.0453(6) 0.0461(6) -0.0047(5) 0.0068(4) -0.0039(4)
C1' 0.0272(4) 0.0398(5) 0.0436(6) 0.0009(4) 0.0126(4) 0.0065(4)
C3 0.0283(4) 0.0400(5) 0.0394(5) -0.0080(4) 0.0070(4) 0.0009(4)
C9A 0.0330(5) 0.0403(5) 0.0342(5) 0.0076(4) 0.0092(4) 0.0036(4)
C2' 0.0301(5) 0.0380(5) 0.0434(6) 0.0004(4) 0.0165(4) 0.0044(4)
C12 0.0296(4) 0.0465(6) 0.0389(5) -0.0003(5) 0.0104(4) 0.0044(4)
N1 0.0356(5) 0.0358(5) 0.0657(7) -0.0029(4) 0.0142(5) -0.0114(4)
C10A 0.0341(5) 0.0312(5) 0.0530(6) 0.0077(4) 0.0161(5) -0.0016(4)
C6 0.0292(5) 0.0457(6) 0.0462(6) 0.0062(5) 0.0087(4) 0.0061(4)
C13 0.0350(5) 0.0636(8) 0.0360(5) -0.0022(5) 0.0082(4) 0.0098(5)
C7 0.0323(5) 0.0536(7) 0.0509(6) 0.0110(6) 0.0037(5) -0.0011(5)
C8 0.0464(6) 0.0533(7) 0.0381(6) 0.0060(5) -0.0003(5) -0.0050(5)
N12 0.0394(5) 0.0819(8) 0.0585(7) 0.0016(6) 0.0239(5) 0.0054(6)
C9 0.0465(6) 0.0544(7) 0.0340(5) 0.0025(5) 0.0094(5) 0.0022(5)
N13 0.0693(8) 0.0978(10) 0.0535(7) 0.0249(7) 0.0170(6) 0.0329(8)

loop_
_atom_type_symbol
_atom_type_description
_atom_type_scat_dispersion_real
_atom_type_scat_dispersion_imag
_atom_type_scat_source
C C 0.0033 0.0016 'International Tables Vol C Tables 4.2.6.8 and 6.1.1.4'
H H 0.0000 0.0000 'International Tables Vol C Tables 4.2.6.8 and 6.1.1.4'
N N 0.0061 0.0033 'International Tables Vol C Tables 4.2.6.8 and 6.1.1.4'

loop_
_geom_angle_atom_site_label_1
_geom_angle_atom_site_label_2
_geom_angle_atom_site_label_3
_geom_angle
C6A N5 C4 107.76(8)
C6A N5 C10A 101.00(8)
C4 N5 C10A 113.38(7)
C12 C4 N5 109.16(8)
C12 C4 C3 110.57(8)
N5 C4 C3 112.47(8)
C12 C4 H4 108.2
N5 C4 H4 108.2
C3 C4 H4 108.2
C6 C6A C9A 121.64(11)
C6 C6A N5 126.45(10)
C9A C6A N5 111.91(9)
C2' C10 C9A 115.06(9)
C2' C10 C10A 110.69(9)
C9A C10 C10A 99.96(8)
C2' C10 H10 110.2
C9A C10 H10 110.2
C10A C10 H10 110.2
N1 C2 C1' 109.11(9)
N1 C2 C3 108.53(9)
C1' C2 C3 111.25(9)
N1 C2 H2 109.3
C1' C2 H2 109.3
C3 C2 H2 109.3
C2' C1' C2 122.19(10)
C2' C1' H1' 118.9
C2 C1' H1' 118.9
C13 C3 C4 109.30(9)
C13 C3 C2 111.44(9)
C4 C3 C2 108.39(8)
C13 C3 H3 109.2
C4 C3 H3 109.2
C2 C3 H3 109.2
C9 C9A C6A 120.04(10)
C9 C9A C10 130.87(10)
C6A C9A C10 109.03(9)
C1' C2' C10 122.54(10)
C1' C2' H2' 118.7
C10 C2' H2' 118.7
N12 C12 C4 176.59(13)
C10A N1 C2 110.46(8)
C10A N1 H1 109.0
C2 N1 H1 114.1
N1 C10A N5 115.39(9)
N1 C10A C10 112.52(9)
N5 C10A C10 105.45(8)
N1 C10A H10A 107.7
N5 C10A H10A 107.7
C10 C10A H10A 107.7
C7 C6 C6A 117.84(11)
C7 C6 H6 121.1
C6A C6 H6 121.1
N13 C13 C3 177.93(13)
C6 C7 C8 120.94(11)
C6 C7 H7 119.5
C8 C7 H7 119.5
C7 C8 C9 120.90(12)
C7 C8 H8 119.5
C9 C8 H8 119.5
C9A C9 C8 118.64(12)
C9A C9 H9 120.7
C8 C9 H9 120.7

loop_
_geom_bond_atom_site_label_1
_geom_bond_atom_site_label_2
_geom_bond_distance
N5 C6A 1.4450(14)
N5 C4 1.4819(13)
N5 C10A 1.5229(13)
C4 C12 1.4771(13)
C4 C3 1.5397(14)
C4 H4 0.9800
C6A C6 1.3877(15)
C6A C9A 1.3923(15)
C10 C2' 1.5023(15)
C10 C9A 1.5181(15)
C10 C10A 1.5306(16)
C10 H10 0.9800
C2 N1 1.4512(16)
C2 C1' 1.5042(16)
C2 C3 1.5555(15)
C2 H2 0.9800
C1' C2' 1.3233(16)
C1' H1' 0.9300
C3 C13 1.4667(17)
C3 H3 0.9800
C9A C9 1.3777(16)
C2' H2' 0.9300
C12 N12 1.1390(14)
N1 C10A 1.4264(15)
N1 H1 0.8818
C10A H10A 0.9800
C6 C7 1.3825(18)
C6 H6 0.9300
C13 N13 1.1322(18)
C7 C8 1.3837(19)
C7 H7 0.9300
C8 C9 1.3928(18)
C8 H8 0.9300
C9 H9 0.9300

loop_
_geom_torsion_atom_site_label_1
_geom_torsion_atom_site_label_2
_geom_torsion_atom_site_label_3
_geom_torsion_atom_site_label_4
_geom_torsion
C6A N5 C4 C12 82.99(10)
C10A N5 C4 C12 -166.11(9)
C6A N5 C4 C3 -153.90(8)
C10A N5 C4 C3 -43.00(11)
C4 N5 C6A C6 -83.88(12)
C10A N5 C6A C6 157.00(11)
C4 N5 C6A C9A 95.46(10)
C10A N5 C6A C9A -23.66(11)
N1 C2 C1' C2' 25.75(13)
C3 C2 C1' C2' -93.95(12)
C12 C4 C3 C13 -63.89(11)
N5 C4 C3 C13 173.79(8)
C12 C4 C3 C2 174.47(9)
N5 C4 C3 C2 52.15(11)
N1 C2 C3 C13 177.23(9)
C1' C2 C3 C13 -62.72(12)
N1 C2 C3 C4 -62.45(11)
C1' C2 C3 C4 57.60(11)
C6 C6A C9A C9 0.06(17)
N5 C6A C9A C9 -179.32(10)
C6 C6A C9A C10 -177.40(10)
N5 C6A C9A C10 3.22(12)
C2' C10 C9A C9 82.90(15)
C10A C10 C9A C9 -158.53(12)
C2' C10 C9A C6A -100.01(11)
C10A C10 C9A C6A 18.56(11)
C2 C1' C2' C10 -0.98(15)
C9A C10 C2' C1' 118.38(12)
C10A C10 C2' C1' 6.00(13)
C1' C2 N1 C10A -57.11(11)
C3 C2 N1 C10A 64.27(11)
C2 N1 C10A N5 -55.59(12)
C2 N1 C10A C10 65.47(11)
C6A N5 C10A N1 159.70(9)
C4 N5 C10A N1 44.70(12)
C6A N5 C10A C10 34.87(10)
C4 N5 C10A C10 -80.12(10)
C2' C10 C10A N1 -37.49(11)
C9A C10 C10A N1 -159.23(9)
C2' C10 C10A N5 89.11(10)
C9A C10 C10A N5 -32.63(10)
C9A C6A C6 C7 0.52(17)
N5 C6A C6 C7 179.80(10)
C6A C6 C7 C8 -0.95(18)
C6 C7 C8 C9 0.82(19)
C6A C9A C9 C8 -0.21(18)
C10 C9A C9 C8 176.61(11)
C7 C8 C9 C9A -0.22(19)
